data_4307882
loop_
_publ_author_name
'Jos\'e S\'anchez Costa'
'Kristian Lappalainen'
'Graham de Ruiter'
'Manuel Quesada'
'Jinkui Tang'
'Ilpo Mutikainen'
'Urho Turpeinen'
'C. Matthias Grunert'
'Philipp G\"utlich'
'Hanane Zhor Lazar'
'Jean-Fran\,cois L\'etard'
'Patrick Gamez'
'Jan Reedijk'

_publ_section_title
;
Remarkable Steric Effects and Influence of Monodentate Axial Ligands L on
the Spin-Crossover Properties of trans-[FeII(N4ligand)L] Complexes
;
_journal_name_full 'Inorganic Chemistry'
_journal_page_first 4079
_journal_page_last 4089
_journal_paper_doi 10.1021/ic0624017
_journal_volume 46
_journal_year 2007
_chemical_formula_sum 'C24 H32 B2 F8 Fe N6 O2'
_chemical_formula_weight 666.03
_chemical_name_systematic
; 
 ? 
;
_space_group_IT_number 2
_symmetry_cell_setting triclinic
_symmetry_space_group_name_Hall '-P 1'
_symmetry_space_group_name_H-M 'P -1'
_atom_sites_solution_hydrogens geom
_atom_sites_solution_primary direct
_atom_sites_solution_secondary difmap
_audit_creation_method SHELXL-97
_cell_angle_alpha 73.17(2)
_cell_angle_beta 79.54(2)
_cell_angle_gamma 86.84(2)
_cell_formula_units_Z 2
_cell_length_a 8.936(2)
_cell_length_b 11.823(2)
_cell_length_c 14.563(3)
_cell_measurement_reflns_used 254
_cell_measurement_temperature 173(2)
_cell_measurement_theta_max 17.34
_cell_measurement_theta_min 5.56
_cell_volume 1448.2(5)
_computing_cell_refinement 'COLLECT (Nonius, 2002)'
_computing_data_collection 'COLLECT (Nonius, 2002)'
_computing_data_reduction 'COLLECT (Nonius, 2002)'
_computing_molecular_graphics 'SHELXTL (Sheldrick, 1990)'
_computing_publication_material 'SHELXTL (Sheldrick, 1990)'
_computing_structure_refinement 'SHELXL97 (Sheldrick, 1997)'
_computing_structure_solution 'SHELXS97 (Sheldrick, 1990)'
_diffrn_ambient_temperature 173(2)
_diffrn_measured_fraction_theta_full 0.993
_diffrn_measured_fraction_theta_max 0.993
_diffrn_measurement_device_type kappaCCD
_diffrn_measurement_method omega-scan
_diffrn_radiation_monochromator graphite
_diffrn_radiation_source 'fine-focus sealed tube'
_diffrn_radiation_type MoK\a
_diffrn_radiation_wavelength 0.71073
_diffrn_reflns_av_R_equivalents 0.0347
_diffrn_reflns_av_sigmaI/netI 0.0440
_diffrn_reflns_limit_h_max 11
_diffrn_reflns_limit_h_min -11
_diffrn_reflns_limit_k_max 15
_diffrn_reflns_limit_k_min -15
_diffrn_reflns_limit_l_max 18
_diffrn_reflns_limit_l_min -18
_diffrn_reflns_number 21015
_diffrn_reflns_theta_full 27.50
_diffrn_reflns_theta_max 27.50
_diffrn_reflns_theta_min 2.84
_exptl_absorpt_coefficient_mu 0.607
_exptl_absorpt_correction_T_max 0.8781
_exptl_absorpt_correction_T_min 0.8389
_exptl_absorpt_correction_type multi-scan
_exptl_absorpt_process_details 'SADABS (Sheldrick, 1996)'
_exptl_crystal_colour yellow
_exptl_crystal_density_diffrn 1.527
_exptl_crystal_density_method 'not measured'
_exptl_crystal_description block
_exptl_crystal_F_000 684
_exptl_crystal_size_max 0.30
_exptl_crystal_size_mid 0.30
_exptl_crystal_size_min 0.22
_refine_diff_density_max 1.158
_refine_diff_density_min -0.477
_refine_diff_density_rms 0.066
_refine_ls_extinction_method none
_refine_ls_goodness_of_fit_ref 1.025
_refine_ls_hydrogen_treatment constr
_refine_ls_matrix_type full
_refine_ls_number_parameters 447
_refine_ls_number_reflns 6620
_refine_ls_number_restraints 66
_refine_ls_restrained_S_all 1.054
_refine_ls_R_factor_all 0.0676
_refine_ls_R_factor_gt 0.0460
_refine_ls_shift/su_max 0.001
_refine_ls_shift/su_mean 0.000
_refine_ls_structure_factor_coef Fsqd
_refine_ls_weighting_details 'calc w=1/[\s^2^(Fo^2^)+(0.0681P)^2^+0.9323P] where P=(Fo^2^+2Fc^2^)/3'
_refine_ls_weighting_scheme calc
_refine_ls_wR_factor_gt 0.1180
_refine_ls_wR_factor_ref 0.1285
_reflns_number_gt 5032
_reflns_number_total 6620
_reflns_threshold_expression >2sigma(I)
_cod_data_source_file ic0624017-file002.cif
_cod_data_source_block kpl362
_cod_depositor_comments
;
The following automatic conversions were performed:
'_symmetry_cell_setting' value 'Triclinic' changed to 'triclinic'
according to '/home/saulius/struct/CIF-dictionaries/cif_core.dic'
dictionary named 'cif_core.dic' version 2.4.1 from 2010-06-29.

Automatic conversion script
Id: cif_fix_enum 1527 2010-12-29 10:47:43Z saulius 
;
_cod_database_code 4307882

loop_
_symmetry_equiv_pos_as_xyz
'x, y, z'
'-x, -y, -z'

loop_
_atom_site_label
_atom_site_type_symbol
_atom_site_fract_x
_atom_site_fract_y
_atom_site_fract_z
_atom_site_U_iso_or_equiv
_atom_site_adp_type
_atom_site_occupancy
_atom_site_symmetry_multiplicity
_atom_site_calc_flag
_atom_site_refinement_flags
_atom_site_disorder_assembly
_atom_site_disorder_group
Fe1 Fe 0.83352(4) 0.24475(3) 0.71215(2) 0.02193(12) Uani 1 1 d . . .
N11 N 1.0213(2) 0.34873(17) 0.71460(15) 0.0253(4) Uani 1 1 d . . .
N12 N 1.0027(2) 0.42803(18) 0.76940(14) 0.0252(4) Uani 1 1 d . . .
C13 C 1.1379(3) 0.4546(2) 0.78794(18) 0.0298(6) Uani 1 1 d . . .
C14 C 1.2477(3) 0.3907(2) 0.7442(2) 0.0332(6) Uani 1 1 d . . .
H14A H 1.3540 0.3909 0.7440 0.040 Uiso 1 1 calc R . .
C15 C 1.1724(3) 0.3259(2) 0.70058(18) 0.0282(5) Uani 1 1 d . . .
C16 C 0.8527(3) 0.4790(2) 0.79342(19) 0.0288(5) Uani 1 1 d . . .
H16A H 0.8131 0.5154 0.7322 0.035 Uiso 1 1 calc R . .
H16B H 0.8649 0.5428 0.8230 0.035 Uiso 1 1 calc R . .
C17 C 1.2379(3) 0.2380(3) 0.6477(2) 0.0391(7) Uani 1 1 d . . .
H17A H 1.1628 0.1761 0.6584 0.059 Uiso 1 1 calc R . .
H17B H 1.3297 0.2025 0.6723 0.059 Uiso 1 1 calc R . .
H17C H 1.2639 0.2780 0.5778 0.059 Uiso 1 1 calc R . .
C18 C 1.1528(4) 0.5382(3) 0.8453(2) 0.0431(7) Uani 1 1 d . . .
H18A H 1.0921 0.5096 0.9106 0.065 Uiso 1 1 calc R . .
H18B H 1.1163 0.6166 0.8124 0.065 Uiso 1 1 calc R . .
H18C H 1.2599 0.5434 0.8505 0.065 Uiso 1 1 calc R . .
N21 N 0.6976(2) 0.30327(18) 0.83056(14) 0.0241(4) Uani 1 1 d . . .
C22 C 0.5801(3) 0.2319(2) 0.88397(17) 0.0251(5) Uani 1 1 d . . .
C23 C 0.5029(3) 0.2452(2) 0.97199(19) 0.0323(6) Uani 1 1 d . . .
H23A H 0.4203 0.1947 1.0080 0.039 Uiso 1 1 calc R . .
C24 C 0.5481(3) 0.3331(3) 1.0065(2) 0.0368(6) Uani 1 1 d . . .
H24A H 0.4992 0.3418 1.0677 0.044 Uiso 1 1 calc R . .
C25 C 0.6651(3) 0.4081(2) 0.95095(19) 0.0327(6) Uani 1 1 d . . .
H25A H 0.6966 0.4696 0.9730 0.039 Uiso 1 1 calc R . .
C26 C 0.7357(3) 0.3920(2) 0.86239(17) 0.0252(5) Uani 1 1 d . . .
N41 N 0.6485(2) 0.11632(17) 0.77032(15) 0.0247(4) Uani 1 1 d . . .
C42 C 0.6291(3) 0.0248(2) 0.73441(18) 0.0272(5) Uani 1 1 d . . .
C43 C 0.4982(3) -0.0428(2) 0.7664(2) 0.0336(6) Uani 1 1 d . . .
H43A H 0.4847 -0.1050 0.7395 0.040 Uiso 1 1 calc R . .
C44 C 0.3868(3) -0.0189(2) 0.8381(2) 0.0368(6) Uani 1 1 d . . .
H44A H 0.2952 -0.0633 0.8595 0.044 Uiso 1 1 calc R . .
C45 C 0.4100(3) 0.0705(2) 0.8786(2) 0.0324(6) Uani 1 1 d . . .
H45A H 0.3366 0.0861 0.9295 0.039 Uiso 1 1 calc R . .
C46 C 0.5428(3) 0.1365(2) 0.84305(17) 0.0251(5) Uani 1 1 d . . .
N31 N 0.8894(2) 0.18599(17) 0.58440(14) 0.0260(4) Uani 1 1 d . . .
N32 N 0.8171(2) 0.08904(18) 0.57796(15) 0.0281(5) Uani 1 1 d . . .
C33 C 0.8270(3) 0.0903(2) 0.48355(19) 0.0328(6) Uani 1 1 d . . .
C34 C 0.9063(3) 0.1900(2) 0.42715(19) 0.0354(6) Uani 1 1 d . . .
H34A H 0.9320 0.2149 0.3581 0.043 Uiso 1 1 calc R . .
C35 C 0.9415(3) 0.2472(2) 0.49192(18) 0.0304(6) Uani 1 1 d . . .
C36 C 0.7629(3) -0.0061(2) 0.66558(19) 0.0307(6) Uani 1 1 d . . .
H36A H 0.8483 -0.0325 0.7017 0.037 Uiso 1 1 calc R . .
H36B H 0.7336 -0.0738 0.6455 0.037 Uiso 1 1 calc R . .
C37 C 1.0181(4) 0.3638(2) 0.4678(2) 0.0402(7) Uani 1 1 d . . .
H37A H 1.0283 0.3814 0.5282 0.060 Uiso 1 1 calc R . .
H37B H 0.9571 0.4257 0.4305 0.060 Uiso 1 1 calc R . .
H37C H 1.1193 0.3609 0.4290 0.060 Uiso 1 1 calc R . .
C38 C 0.7586(4) -0.0030(3) 0.4533(2) 0.0485(8) Uani 1 1 d . . .
H38A H 0.8028 -0.0800 0.4821 0.073 Uiso 1 1 calc R . .
H38B H 0.7798 0.0152 0.3821 0.073 Uiso 1 1 calc R . .
H38C H 0.6483 -0.0052 0.4758 0.073 Uiso 1 1 calc R . .
O1 O 0.6925(2) 0.37308(16) 0.62334(14) 0.0367(4) Uani 1 1 d . . .
H1 H 0.6636 0.4345 0.6395 0.037 Uiso 1 1 calc R . .
C2 C 0.6212(3) 0.3675(3) 0.5434(2) 0.0414(7) Uani 1 1 d . . .
H2A H 0.5158 0.3952 0.5533 0.062 Uiso 1 1 calc R . .
H2B H 0.6225 0.2857 0.5404 0.062 Uiso 1 1 calc R . .
H2C H 0.6771 0.4177 0.4822 0.062 Uiso 1 1 calc R . .
O3 O 0.9482(2) 0.11072(16) 0.81559(14) 0.0367(4) Uani 1 1 d . . .
H3 H 0.9142 0.0419 0.8293 0.055 Uiso 1 1 calc R . .
C4 C 0.9878(4) 0.1296(3) 0.8990(2) 0.0525(8) Uani 1 1 d . . .
H4A H 1.0613 0.0693 0.9244 0.079 Uiso 1 1 calc R . .
H4B H 0.8964 0.1246 0.9487 0.079 Uiso 1 1 calc R . .
H4C H 1.0333 0.2081 0.8820 0.079 Uiso 1 1 calc R . .
B1 B 0.5463(4) 0.6719(3) 0.6747(3) 0.0381(7) Uani 1 1 d . . .
F1 F 0.5761(3) 0.58351(19) 0.62933(19) 0.0746(7) Uani 1 1 d . A .
F2 F 0.4180(6) 0.7298(4) 0.6548(4) 0.1035(18) Uani 0.80 1 d P A 1
F3 F 0.5327(3) 0.6188(4) 0.77238(19) 0.0883(11) Uani 0.80 1 d PU A 1
F4 F 0.6694(7) 0.7435(5) 0.6435(4) 0.115(2) Uani 0.80 1 d PU A 1
F21 F 0.552(4) 0.753(2) 0.5885(16) 0.169(8) Uani 0.20 1 d PU A 2
F31 F 0.4189(19) 0.7117(16) 0.7148(18) 0.118(7) Uani 0.20 1 d PU A 2
F41 F 0.6711(18) 0.7199(14) 0.6901(16) 0.079(6) Uani 0.20 1 d PU A 2
B2 B 0.9178(4) -0.2049(3) 0.8928(3) 0.0434(8) Uani 1 1 d . . .
F5 F 0.8270(2) -0.11103(15) 0.91142(15) 0.0536(5) Uani 1 1 d . B .
F6 F 0.9013(10) -0.2938(5) 0.9721(4) 0.125(2) Uani 0.67 1 d PU B 3
F7 F 1.0582(6) -0.1697(5) 0.8646(7) 0.138(3) Uani 0.67 1 d PU B 3
F8 F 0.8611(9) -0.2465(5) 0.8286(5) 0.126(3) Uani 0.67 1 d PU B 3
F61 F 0.8385(11) -0.2960(10) 0.9015(13) 0.108(4) Uani 0.33 1 d PU B 4
F81 F 1.0158(11) -0.1550(9) 0.8083(5) 0.074(3) Uani 0.33 1 d PU B 4
F71 F 1.0157(12) -0.2569(9) 0.9559(7) 0.074(2) Uani 0.33 1 d PU B 4

loop_
_atom_site_aniso_label
_atom_site_aniso_U_11
_atom_site_aniso_U_22
_atom_site_aniso_U_33
_atom_site_aniso_U_23
_atom_site_aniso_U_13
_atom_site_aniso_U_12
Fe1 0.02483(19) 0.01835(18) 0.02283(18) -0.00836(13) 0.00008(13) -0.00243(13)
N11 0.0287(11) 0.0197(10) 0.0283(11) -0.0103(8) -0.0001(8) -0.0027(8)
N12 0.0311(11) 0.0214(10) 0.0248(10) -0.0108(8) -0.0012(8) -0.0022(8)
C13 0.0343(14) 0.0283(13) 0.0272(12) -0.0089(10) -0.0022(10) -0.0083(11)
C14 0.0277(13) 0.0357(15) 0.0375(14) -0.0125(12) -0.0030(11) -0.0075(11)
C15 0.0281(13) 0.0241(12) 0.0306(13) -0.0083(10) 0.0018(10) -0.0053(10)
C16 0.0330(14) 0.0215(12) 0.0333(13) -0.0127(10) -0.0004(11) -0.0022(10)
C17 0.0303(14) 0.0354(15) 0.0546(18) -0.0228(14) 0.0014(13) -0.0003(12)
C18 0.0443(17) 0.0536(19) 0.0406(16) -0.0272(15) -0.0054(13) -0.0098(14)
N21 0.0250(10) 0.0226(10) 0.0253(10) -0.0094(8) -0.0017(8) 0.0003(8)
C22 0.0234(12) 0.0254(12) 0.0262(12) -0.0079(10) -0.0034(10) 0.0015(10)
C23 0.0317(14) 0.0337(14) 0.0280(13) -0.0083(11) 0.0034(11) -0.0024(11)
C24 0.0420(16) 0.0416(16) 0.0261(13) -0.0143(12) 0.0033(11) 0.0016(13)
C25 0.0401(15) 0.0325(14) 0.0302(13) -0.0167(11) -0.0064(11) 0.0020(12)
C26 0.0279(12) 0.0235(12) 0.0261(12) -0.0105(10) -0.0045(10) 0.0029(10)
N41 0.0254(10) 0.0207(10) 0.0281(11) -0.0083(8) -0.0030(8) -0.0003(8)
C42 0.0307(13) 0.0190(12) 0.0316(13) -0.0069(10) -0.0051(10) -0.0010(10)
C43 0.0373(15) 0.0251(13) 0.0396(15) -0.0108(11) -0.0049(12) -0.0076(11)
C44 0.0298(14) 0.0331(15) 0.0452(16) -0.0076(12) -0.0030(12) -0.0105(11)
C45 0.0270(13) 0.0341(15) 0.0340(14) -0.0097(11) 0.0015(11) -0.0040(11)
C46 0.0247(12) 0.0236(12) 0.0255(12) -0.0058(10) -0.0027(10) 0.0007(10)
N31 0.0333(11) 0.0191(10) 0.0256(10) -0.0093(8) 0.0001(9) -0.0014(8)
N32 0.0331(12) 0.0223(11) 0.0315(11) -0.0133(9) -0.0028(9) -0.0009(9)
C33 0.0380(15) 0.0338(14) 0.0336(14) -0.0205(12) -0.0090(11) 0.0106(12)
C34 0.0469(16) 0.0350(15) 0.0244(13) -0.0111(11) -0.0043(12) 0.0088(12)
C35 0.0380(14) 0.0256(13) 0.0259(12) -0.0088(10) 0.0004(11) 0.0031(11)
C36 0.0357(14) 0.0206(12) 0.0379(14) -0.0140(11) -0.0013(11) -0.0019(10)
C37 0.0551(18) 0.0294(15) 0.0291(14) -0.0032(11) 0.0036(13) -0.0050(13)
C38 0.060(2) 0.0457(19) 0.0539(19) -0.0318(16) -0.0183(16) 0.0055(15)
O1 0.0516(12) 0.0271(10) 0.0375(10) -0.0161(8) -0.0161(9) 0.0132(9)
C2 0.0442(17) 0.0435(17) 0.0409(16) -0.0153(14) -0.0163(13) 0.0100(13)
O3 0.0404(11) 0.0239(9) 0.0434(11) -0.0024(8) -0.0115(9) -0.0044(8)
C4 0.058(2) 0.051(2) 0.0441(18) 0.0005(15) -0.0181(16) -0.0083(16)
B1 0.0391(18) 0.0369(18) 0.0419(18) -0.0191(15) -0.0052(14) 0.0051(14)
F1 0.0757(15) 0.0547(13) 0.120(2) -0.0570(14) -0.0377(14) 0.0194(11)
F2 0.107(3) 0.122(3) 0.112(3) -0.069(3) -0.063(3) 0.090(3)
F3 0.0645(18) 0.155(3) 0.0377(14) -0.0208(17) -0.0070(13) 0.019(2)
F4 0.126(4) 0.074(3) 0.141(5) -0.055(3) 0.047(4) -0.062(3)
F21 0.181(16) 0.196(17) 0.103(12) 0.004(12) -0.028(13) -0.026(14)
F31 0.076(9) 0.092(10) 0.191(15) -0.096(11) 0.073(10) -0.045(8)
F41 0.063(9) 0.046(8) 0.178(16) -0.073(10) -0.088(11) 0.032(7)
B2 0.052(2) 0.0321(18) 0.0432(19) -0.0103(15) -0.0014(16) -0.0045(15)
F5 0.0516(11) 0.0319(9) 0.0687(12) -0.0147(9) 0.0141(9) -0.0075(8)
F6 0.204(7) 0.070(3) 0.060(3) 0.017(2) 0.008(4) 0.049(4)
F7 0.050(3) 0.092(4) 0.277(9) -0.099(6) 0.041(5) -0.027(3)
F8 0.209(7) 0.083(4) 0.149(5) -0.079(4) -0.128(5) 0.054(4)
F61 0.066(5) 0.073(6) 0.198(11) -0.091(8) 0.044(7) -0.038(5)
F81 0.074(6) 0.083(6) 0.033(3) 0.006(4) 0.025(3) 0.025(5)
F71 0.103(6) 0.088(6) 0.050(4) -0.043(4) -0.034(4) 0.023(5)

loop_
_atom_type_symbol
_atom_type_description
_atom_type_scat_dispersion_real
_atom_type_scat_dispersion_imag
_atom_type_scat_source
C C 0.0033 0.0016 'International Tables Vol C Tables 4.2.6.8 and 6.1.1.4'
H H 0.0000 0.0000 'International Tables Vol C Tables 4.2.6.8 and 6.1.1.4'
N N 0.0061 0.0033 'International Tables Vol C Tables 4.2.6.8 and 6.1.1.4'
O O 0.0106 0.0060 'International Tables Vol C Tables 4.2.6.8 and 6.1.1.4'
F F 0.0171 0.0103 'International Tables Vol C Tables 4.2.6.8 and 6.1.1.4'
B B 0.0013 0.0007 'International Tables Vol C Tables 4.2.6.8 and 6.1.1.4'
Fe Fe 0.3463 0.8444 'International Tables Vol C Tables 4.2.6.8 and 6.1.1.4'

loop_
_geom_angle_atom_site_label_1
_geom_angle_atom_site_label_2
_geom_angle_atom_site_label_3
_geom_angle
_geom_angle_site_symmetry_1
_geom_angle_site_symmetry_3
_geom_angle_publ_flag
N31 Fe1 N11 107.07(8) . . ?
N31 Fe1 N21 159.97(8) . . ?
N11 Fe1 N21 90.08(8) . . ?
N31 Fe1 N41 90.52(8) . . ?
N11 Fe1 N41 157.38(8) . . ?
N21 Fe1 N41 75.88(8) . . ?
N31 Fe1 O1 83.09(8) . . ?
N11 Fe1 O1 103.36(8) . . ?
N21 Fe1 O1 82.92(8) . . ?
N41 Fe1 O1 92.57(8) . . ?
N31 Fe1 O3 101.44(8) . . ?
N11 Fe1 O3 81.04(8) . . ?
N21 Fe1 O3 91.19(8) . . ?
N41 Fe1 O3 81.61(8) . . ?
O1 Fe1 O3 172.60(7) . . ?
C15 N11 N12 105.02(19) . . ?
C15 N11 Fe1 130.00(16) . . ?
N12 N11 Fe1 120.65(15) . . ?
C13 N12 N11 111.3(2) . . ?
C13 N12 C16 128.2(2) . . ?
N11 N12 C16 120.33(19) . . ?
N12 C13 C14 106.6(2) . . ?
N12 C13 C18 123.2(2) . . ?
C14 C13 C18 130.2(2) . . ?
C13 C14 C15 106.8(2) . . ?
C13 C14 H14A 126.6 . . ?
C15 C14 H14A 126.6 . . ?
N11 C15 C14 110.4(2) . . ?
N11 C15 C17 121.3(2) . . ?
C14 C15 C17 128.3(2) . . ?
N12 C16 C26 114.9(2) . . ?
N12 C16 H16A 108.5 . . ?
C26 C16 H16A 108.5 . . ?
N12 C16 H16B 108.5 . . ?
C26 C16 H16B 108.5 . . ?
H16A C16 H16B 107.5 . . ?
C15 C17 H17A 109.5 . . ?
C15 C17 H17B 109.5 . . ?
H17A C17 H17B 109.5 . . ?
C15 C17 H17C 109.5 . . ?
H17A C17 H17C 109.5 . . ?
H17B C17 H17C 109.5 . . ?
C13 C18 H18A 109.5 . . ?
C13 C18 H18B 109.5 . . ?
H18A C18 H18B 109.5 . . ?
C13 C18 H18C 109.5 . . ?
H18A C18 H18C 109.5 . . ?
H18B C18 H18C 109.5 . . ?
C26 N21 C22 118.7(2) . . ?
C26 N21 Fe1 124.77(16) . . ?
C22 N21 Fe1 115.70(16) . . ?
N21 C22 C23 121.8(2) . . ?
N21 C22 C46 115.6(2) . . ?
C23 C22 C46 122.6(2) . . ?
C24 C23 C22 119.0(2) . . ?
C24 C23 H23A 120.5 . . ?
C22 C23 H23A 120.5 . . ?
C25 C24 C23 119.3(2) . . ?
C25 C24 H24A 120.4 . . ?
C23 C24 H24A 120.4 . . ?
C24 C25 C26 119.0(2) . . ?
C24 C25 H25A 120.5 . . ?
C26 C25 H25A 120.5 . . ?
N21 C26 C25 122.1(2) . . ?
N21 C26 C16 116.4(2) . . ?
C25 C26 C16 121.4(2) . . ?
C46 N41 C42 119.4(2) . . ?
C46 N41 Fe1 115.74(15) . . ?
C42 N41 Fe1 124.70(16) . . ?
N41 C42 C43 121.1(2) . . ?
N41 C42 C36 116.8(2) . . ?
C43 C42 C36 121.8(2) . . ?
C42 C43 C44 119.4(2) . . ?
C42 C43 H43A 120.3 . . ?
C44 C43 H43A 120.3 . . ?
C43 C44 C45 119.6(2) . . ?
C43 C44 H44A 120.2 . . ?
C45 C44 H44A 120.2 . . ?
C46 C45 C44 118.6(2) . . ?
C46 C45 H45A 120.7 . . ?
C44 C45 H45A 120.7 . . ?
N41 C46 C45 121.7(2) . . ?
N41 C46 C22 115.8(2) . . ?
C45 C46 C22 122.5(2) . . ?
C35 N31 N32 105.1(2) . . ?
C35 N31 Fe1 129.91(17) . . ?
N32 N31 Fe1 120.29(15) . . ?
C33 N32 N31 110.8(2) . . ?
C33 N32 C36 128.1(2) . . ?
N31 N32 C36 120.4(2) . . ?
N32 C33 C34 107.2(2) . . ?
N32 C33 C38 123.2(3) . . ?
C34 C33 C38 129.5(3) . . ?
C33 C34 C35 106.0(2) . . ?
C33 C34 H34A 127.0 . . ?
C35 C34 H34A 127.0 . . ?
N31 C35 C34 110.9(2) . . ?
N31 C35 C37 121.4(2) . . ?
C34 C35 C37 127.6(2) . . ?
N32 C36 C42 115.5(2) . . ?
N32 C36 H36A 108.4 . . ?
C42 C36 H36A 108.4 . . ?
N32 C36 H36B 108.4 . . ?
C42 C36 H36B 108.4 . . ?
H36A C36 H36B 107.5 . . ?
C35 C37 H37A 109.5 . . ?
C35 C37 H37B 109.5 . . ?
H37A C37 H37B 109.5 . . ?
C35 C37 H37C 109.5 . . ?
H37A C37 H37C 109.5 . . ?
H37B C37 H37C 109.5 . . ?
C33 C38 H38A 109.5 . . ?
C33 C38 H38B 109.5 . . ?
H38A C38 H38B 109.5 . . ?
C33 C38 H38C 109.5 . . ?
H38A C38 H38C 109.5 . . ?
H38B C38 H38C 109.5 . . ?
C2 O1 Fe1 131.29(16) . . ?
C2 O1 H1 109.5 . . ?
Fe1 O1 H1 118.8 . . ?
O1 C2 H2A 109.5 . . ?
O1 C2 H2B 109.5 . . ?
H2A C2 H2B 109.5 . . ?
O1 C2 H2C 109.5 . . ?
H2A C2 H2C 109.5 . . ?
H2B C2 H2C 109.5 . . ?
C4 O3 Fe1 123.04(19) . . ?
C4 O3 H3 109.5 . . ?
Fe1 O3 H3 114.6 . . ?
O3 C4 H4A 109.5 . . ?
O3 C4 H4B 109.5 . . ?
H4A C4 H4B 109.5 . . ?
O3 C4 H4C 109.5 . . ?
H4A C4 H4C 109.5 . . ?
H4B C4 H4C 109.5 . . ?
F31 B1 F21 94.6(16) . . ?
F31 B1 F2 37.0(11) . . ?
F21 B1 F2 62.1(13) . . ?
F31 B1 F4 118.7(7) . . ?
F21 B1 F4 63.5(12) . . ?
F2 B1 F4 112.3(5) . . ?
F31 B1 F41 112.4(11) . . ?
F21 B1 F41 90.6(14) . . ?
F2 B1 F41 125.6(7) . . ?
F4 B1 F41 28.1(9) . . ?
F31 B1 F3 74.0(12) . . ?
F21 B1 F3 162.6(13) . . ?
F2 B1 F3 110.0(4) . . ?
F4 B1 F3 109.9(4) . . ?
F41 B1 F3 81.9(9) . . ?
F31 B1 F1 132.0(8) . . ?
F21 B1 F1 90.6(13) . . ?
F2 B1 F1 111.4(3) . . ?
F4 B1 F1 106.2(3) . . ?
F41 B1 F1 115.2(7) . . ?
F3 B1 F1 106.8(3) . . ?
F61 B2 F7 138.8(5) . . ?
F61 B2 F6 58.4(7) . . ?
F7 B2 F6 112.0(6) . . ?
F61 B2 F8 46.4(7) . . ?
F7 B2 F8 114.5(6) . . ?
F6 B2 F8 103.6(5) . . ?
F61 B2 F81 120.9(8) . . ?
F7 B2 F81 40.8(5) . . ?
F6 B2 F81 143.4(6) . . ?
F8 B2 F81 78.9(6) . . ?
F61 B2 F71 99.0(9) . . ?
F7 B2 F71 64.5(6) . . ?
F6 B2 F71 47.9(5) . . ?
F8 B2 F71 130.3(5) . . ?
F81 B2 F71 102.4(7) . . ?
F61 B2 F5 112.1(5) . . ?
F7 B2 F5 108.8(4) . . ?
F6 B2 F5 108.6(3) . . ?
F8 B2 F5 109.1(4) . . ?
F81 B2 F5 104.7(5) . . ?
F71 B2 F5 118.1(4) . . ?

loop_
_geom_bond_atom_site_label_1
_geom_bond_atom_site_label_2
_geom_bond_distance
_geom_bond_site_symmetry_2
_geom_bond_publ_flag
Fe1 N31 2.137(2) . ?
Fe1 N11 2.146(2) . ?
Fe1 N21 2.183(2) . ?
Fe1 N41 2.186(2) . ?
Fe1 O1 2.192(2) . ?
Fe1 O3 2.198(2) . ?
N11 C15 1.352(3) . ?
N11 N12 1.383(3) . ?
N12 C13 1.357(3) . ?
N12 C16 1.464(3) . ?
C13 C14 1.381(4) . ?
C13 C18 1.492(4) . ?
C14 C15 1.392(4) . ?
C14 H14A 0.9500 . ?
C15 C17 1.499(4) . ?
C16 C26 1.516(3) . ?
C16 H16A 0.9900 . ?
C16 H16B 0.9900 . ?
C17 H17A 0.9800 . ?
C17 H17B 0.9800 . ?
C17 H17C 0.9800 . ?
C18 H18A 0.9800 . ?
C18 H18B 0.9800 . ?
C18 H18C 0.9800 . ?
N21 C26 1.346(3) . ?
N21 C22 1.356(3) . ?
C22 C23 1.388(3) . ?
C22 C46 1.498(3) . ?
C23 C24 1.385(4) . ?
C23 H23A 0.9500 . ?
C24 C25 1.383(4) . ?
C24 H24A 0.9500 . ?
C25 C26 1.389(3) . ?
C25 H25A 0.9500 . ?
N41 C46 1.352(3) . ?
N41 C42 1.362(3) . ?
C42 C43 1.383(4) . ?
C42 C36 1.516(4) . ?
C43 C44 1.386(4) . ?
C43 H43A 0.9500 . ?
C44 C45 1.393(4) . ?
C44 H44A 0.9500 . ?
C45 C46 1.389(3) . ?
C45 H45A 0.9500 . ?
N31 C35 1.341(3) . ?
N31 N32 1.380(3) . ?
N32 C33 1.357(3) . ?
N32 C36 1.461(3) . ?
C33 C34 1.374(4) . ?
C33 C38 1.495(4) . ?
C34 C35 1.395(4) . ?
C34 H34A 0.9500 . ?
C35 C37 1.493(4) . ?
C36 H36A 0.9900 . ?
C36 H36B 0.9900 . ?
C37 H37A 0.9800 . ?
C37 H37B 0.9800 . ?
C37 H37C 0.9800 . ?
C38 H38A 0.9800 . ?
C38 H38B 0.9800 . ?
C38 H38C 0.9800 . ?
O1 C2 1.444(3) . ?
O1 H1 0.8400 . ?
C2 H2A 0.9800 . ?
C2 H2B 0.9800 . ?
C2 H2C 0.9800 . ?
O3 C4 1.404(4) . ?
O3 H3 0.8400 . ?
C4 H4A 0.9800 . ?
C4 H4B 0.9800 . ?
C4 H4C 0.9800 . ?
B1 F31 1.310(15) . ?
B1 F21 1.34(2) . ?
B1 F2 1.337(5) . ?
B1 F4 1.354(6) . ?
B1 F41 1.361(15) . ?
B1 F3 1.364(4) . ?
B1 F1 1.380(4) . ?
B2 F61 1.284(8) . ?
B2 F7 1.299(6) . ?
B2 F6 1.308(5) . ?
B2 F8 1.356(5) . ?
B2 F81 1.369(8) . ?
B2 F71 1.376(9) . ?
B2 F5 1.400(4) . ?
